data_7013476
loop_
_publ_author_name
'Herrera, Aida M.'
'Kalayda, Ganna V.'
'Disch, Jeremy S.'
'Wikstrom, Jeffrey P.'
'Korendovych, Ivan V.'
'Staples, Richard J.'
'Campana, Charles F.'
'Nazarenko, Alexander Y.'
'Haas, Terry E.'
'Rybak-Akimova, Elena V.'

_publ_section_title
;
 Reactions at the azomethine C?N bonds in the nickel(ii) and copper(ii)
 complexes of pyridine-containing Schiff-base macrocyclic
 ligandsElectronic supplementary information (ESI) available: Figs.
 S1?S5: MALDI mass spectra, UV-Vis traces and X-ray structures. See
 http://www.rsc.org/suppdata/dt/b3/b308557k/
;
_journal_issue 23
_journal_name_full 'Dalton Transactions'
_journal_page_first 4482
_journal_paper_doi 10.1039/b308557k
_journal_year 2003
_chemical_formula_sum 'C15 H22 Cl2 Cu N4 O8'
_chemical_formula_weight 520.81
_chemical_name_systematic
;
?
;
_space_group_IT_number 14
_symmetry_cell_setting monoclinic
_symmetry_space_group_name_Hall '-P 2ybc'
_symmetry_space_group_name_H-M 'P 1 21/c 1'
_atom_sites_solution_hydrogens geom
_atom_sites_solution_primary direct
_atom_sites_solution_secondary difmap
_audit_creation_method SHELXL-97
_cell_angle_alpha 90.00
_cell_angle_beta 99.844(4)
_cell_angle_gamma 90.00
_cell_formula_units_Z 4
_cell_length_a 12.430(3)
_cell_length_b 12.238(3)
_cell_length_c 13.699(3)
_cell_measurement_temperature 293(2)
_cell_volume 2053.2(8)
_computing_cell_refinement 'SMART (BRUKER, V5.054, 1998)'
_computing_data_collection 'ASTRO (BRUKER, V5.007, 1997)'
_computing_data_reduction 'SAINT (BRUKER, V6.01, 1999)'
_computing_molecular_graphics 'SHELXTL (BRUKER, 1998, V5.1)'
_computing_publication_material 'XCIF (Sheldrick and BRUKER, 1997, V5.1)'
_computing_structure_refinement 'SHELXL-97 (Sheldrick, 1997)'
_computing_structure_solution 'SHELXS-97 (Sheldrick, 1990)'
_diffrn_ambient_temperature 293(2)
_diffrn_measured_fraction_theta_full 0.998
_diffrn_measured_fraction_theta_max 0.998
_diffrn_measurement_method '\w, 0.3 deg'
_diffrn_radiation_monochromator graphite
_diffrn_radiation_source 'fine-focus sealed tube'
_diffrn_radiation_type MoK\a
_diffrn_radiation_wavelength 0.71073
_diffrn_reflns_av_R_equivalents 0.0687
_diffrn_reflns_av_sigmaI/netI 0.0744
_diffrn_reflns_limit_h_max 16
_diffrn_reflns_limit_h_min -16
_diffrn_reflns_limit_k_max 16
_diffrn_reflns_limit_k_min -12
_diffrn_reflns_limit_l_max 18
_diffrn_reflns_limit_l_min -16
_diffrn_reflns_number 14520
_diffrn_reflns_theta_full 28.31
_diffrn_reflns_theta_max 28.31
_diffrn_reflns_theta_min 1.66
_diffrn_standards_decay_% <1
_diffrn_standards_interval_count 0
_diffrn_standards_number 0
_exptl_absorpt_coefficient_mu 1.376
_exptl_absorpt_correction_type none
_exptl_crystal_colour blue
_exptl_crystal_density_diffrn 1.685
_exptl_crystal_density_method 'not measured'
_exptl_crystal_description block
_exptl_crystal_F_000 1068
_exptl_crystal_size_max 0.15
_exptl_crystal_size_mid 0.15
_exptl_crystal_size_min 0.15
_refine_diff_density_max 0.656
_refine_diff_density_min -0.575
_refine_diff_density_rms 0.088
_refine_ls_extinction_method none
_refine_ls_goodness_of_fit_ref 1.036
_refine_ls_hydrogen_treatment mixed
_refine_ls_matrix_type full
_refine_ls_number_parameters 271
_refine_ls_number_reflns 5115
_refine_ls_number_restraints 0
_refine_ls_restrained_S_all 1.036
_refine_ls_R_factor_all 0.0997
_refine_ls_R_factor_gt 0.0529
_refine_ls_shift/su_max 0.007
_refine_ls_shift/su_mean 0.001
_refine_ls_structure_factor_coef Fsqd
_refine_ls_weighting_details 'calc w=1/[\s^2^(Fo^2^)+(0.0753P)^2^+0.0000P] where P=(Fo^2^+2Fc^2^)/3'
_refine_ls_weighting_scheme calc
_refine_ls_wR_factor_gt 0.1379
_refine_ls_wR_factor_ref 0.1542
_reflns_number_gt 3098
_reflns_number_total 5115
_reflns_threshold_expression >2sigma(I)
_cod_data_source_file b308557k.txt
_cod_data_source_block CuL1
_cod_depositor_comments
;
The following automatic conversions were performed:
'_symmetry_cell_setting' value 'Monoclinic' changed to 'monoclinic'
according to '/home/saulius/struct/CIF-dictionaries/cif_core.dic'
dictionary named 'cif_core.dic' version 2.4.1 from 2010-06-29.

Automatic conversion script
Id: cif_fix_enum 1527 2010-12-29 10:47:43Z saulius 
;
_cod_original_cell_volume 2053.1(7)
_cod_original_sg_symbol_H-M P2(1)/c
_cod_database_code 7013476

loop_
_symmetry_equiv_pos_as_xyz
'x, y, z'
'-x, y+1/2, -z+1/2'
'-x, -y, -z'
'x, -y-1/2, z-1/2'

loop_
_atom_site_label
_atom_site_type_symbol
_atom_site_fract_x
_atom_site_fract_y
_atom_site_fract_z
_atom_site_U_iso_or_equiv
_atom_site_adp_type
_atom_site_occupancy
_atom_site_symmetry_multiplicity
_atom_site_calc_flag
_atom_site_refinement_flags
_atom_site_disorder_assembly
_atom_site_disorder_group
Cu1 Cu 0.28207(4) 0.57826(4) 0.16990(4) 0.03607(17) Uani 1 1 d . . .
N1 N 0.1259(3) 0.5809(3) 0.1533(2) 0.0345(7) Uani 1 1 d . . .
N2 N 0.2457(3) 0.6393(3) 0.0306(2) 0.0397(8) Uani 1 1 d . . .
N3 N 0.4403(3) 0.6004(3) 0.1951(3) 0.0428(9) Uani 1 1 d . . .
H3C H 0.4598 0.6653 0.2236 0.051 Uiso 1 1 d R . .
N4 N 0.2621(3) 0.5186(3) 0.3032(2) 0.0367(8) Uani 1 1 d . . .
C1 C 0.0722(3) 0.6253(3) 0.0713(3) 0.0363(9) Uani 1 1 d . . .
C2 C -0.0401(4) 0.6408(4) 0.0629(4) 0.0488(11) Uani 1 1 d . . .
H2A H -0.0804 0.6702 0.0055 0.059 Uiso 1 1 calc R . .
C3 C -0.0905(4) 0.6116(4) 0.1418(4) 0.0593(14) Uani 1 1 d . . .
H3A H -0.1655 0.6207 0.1370 0.071 Uiso 1 1 calc R . .
C4 C -0.0302(4) 0.5689(4) 0.2278(4) 0.0529(12) Uani 1 1 d . . .
H4A H -0.0635 0.5510 0.2815 0.063 Uiso 1 1 calc R . .
C5 C 0.0802(3) 0.5538(3) 0.2318(3) 0.0410(10) Uani 1 1 d . . .
C6 C 0.1448(4) 0.6559(4) 0.0006(3) 0.0404(10) Uani 1 1 d . . .
C7 C 0.0949(4) 0.7052(5) -0.0968(3) 0.0595(14) Uani 1 1 d . . .
H7A H 0.1512 0.7210 -0.1347 0.089 Uiso 1 1 calc R . .
H7B H 0.0577 0.7715 -0.0854 0.089 Uiso 1 1 calc R . .
H7C H 0.0438 0.6546 -0.1327 0.089 Uiso 1 1 calc R . .
C8 C 0.3302(4) 0.6614(5) -0.0289(3) 0.0529(12) Uani 1 1 d . . .
H8A H 0.3071 0.7227 -0.0724 0.063 Uiso 1 1 calc R . .
H8B H 0.3369 0.5984 -0.0703 0.063 Uiso 1 1 calc R . .
C9 C 0.4416(4) 0.6870(5) 0.0311(4) 0.0643(15) Uani 1 1 d . . .
H9A H 0.4922 0.6978 -0.0147 0.077 Uiso 1 1 calc R . .
H9B H 0.4364 0.7559 0.0651 0.077 Uiso 1 1 calc R . .
C10 C 0.4896(4) 0.6044(4) 0.1060(3) 0.0524(12) Uani 1 1 d . . .
H10A H 0.4829 0.5329 0.0751 0.063 Uiso 1 1 calc R . .
H10B H 0.5669 0.6198 0.1253 0.063 Uiso 1 1 calc R . .
C11 C 0.5005(4) 0.5316(4) 0.2729(3) 0.0493(11) Uani 1 1 d . . .
H11A H 0.5764 0.5543 0.2848 0.059 Uiso 1 1 calc R . .
H11B H 0.4979 0.4567 0.2495 0.059 Uiso 1 1 calc R . .
C12 C 0.4585(4) 0.5349(5) 0.3691(3) 0.0557(13) Uani 1 1 d . . .
H12A H 0.4501 0.6110 0.3859 0.067 Uiso 1 1 calc R . .
H12B H 0.5147 0.5045 0.4197 0.067 Uiso 1 1 calc R . .
C13 C 0.3529(4) 0.4774(4) 0.3766(3) 0.0486(11) Uani 1 1 d . . .
H13A H 0.3614 0.3997 0.3665 0.058 Uiso 1 1 calc R . .
H13B H 0.3361 0.4879 0.4425 0.058 Uiso 1 1 calc R . .
C14 C 0.1620(4) 0.5100(4) 0.3155(3) 0.0428(10) Uani 1 1 d . . .
C15 C 0.1239(4) 0.4583(5) 0.4023(4) 0.0638(15) Uani 1 1 d . . .
H15A H 0.1859 0.4350 0.4494 0.096 Uiso 1 1 calc R . .
H15B H 0.0789 0.3963 0.3804 0.096 Uiso 1 1 calc R . .
H15C H 0.0824 0.5103 0.4329 0.096 Uiso 1 1 calc R . .
Cl1 Cl 0.29703(10) 0.29054(10) 0.13010(9) 0.0511(3) Uani 1 1 d . . .
O1 O 0.3026(4) 0.4005(3) 0.0927(3) 0.0743(11) Uani 1 1 d . . .
O2 O 0.2930(4) 0.2169(4) 0.0521(4) 0.1040(16) Uani 1 1 d . . .
O3 O 0.2020(4) 0.2852(4) 0.1699(4) 0.1095(17) Uani 1 1 d . . .
O4 O 0.3894(4) 0.2719(3) 0.2008(4) 0.1102(19) Uani 1 1 d . . .
Cl2 Cl 0.23870(8) 0.62463(9) 0.67594(8) 0.0393(3) Uani 1 1 d . . .
O5 O 0.2944(3) 0.6022(3) 0.5955(3) 0.0644(10) Uani 1 1 d . . .
O6 O 0.2478(2) 0.5348(3) 0.7432(3) 0.0553(9) Uani 1 1 d . . .
O7 O 0.1262(2) 0.6458(3) 0.6383(3) 0.0635(10) Uani 1 1 d . . .
O8 O 0.2858(3) 0.7200(3) 0.7280(2) 0.0532(8) Uani 1 1 d . . .

loop_
_atom_site_aniso_label
_atom_site_aniso_U_11
_atom_site_aniso_U_22
_atom_site_aniso_U_33
_atom_site_aniso_U_23
_atom_site_aniso_U_13
_atom_site_aniso_U_12
Cu1 0.0306(3) 0.0448(3) 0.0322(3) 0.0000(2) 0.00361(18) 0.0046(2)
N1 0.0314(17) 0.0316(18) 0.0388(18) -0.0002(16) 0.0014(14) -0.0043(15)
N2 0.047(2) 0.042(2) 0.0298(17) -0.0022(15) 0.0048(15) 0.0047(17)
N3 0.0319(18) 0.056(2) 0.0424(19) -0.0018(18) 0.0105(15) 0.0105(16)
N4 0.0356(19) 0.039(2) 0.0343(17) -0.0002(16) 0.0029(15) -0.0025(15)
C1 0.037(2) 0.030(2) 0.039(2) -0.0038(18) -0.0021(17) 0.0000(18)
C2 0.038(2) 0.048(3) 0.056(3) 0.010(2) -0.006(2) -0.003(2)
C3 0.028(2) 0.067(3) 0.081(4) 0.012(3) 0.002(2) -0.006(2)
C4 0.037(2) 0.062(3) 0.060(3) 0.015(3) 0.009(2) -0.013(2)
C5 0.035(2) 0.038(2) 0.047(2) 0.0049(19) -0.0023(19) -0.0101(18)
C6 0.049(3) 0.039(2) 0.032(2) -0.0042(19) 0.0005(18) 0.004(2)
C7 0.059(3) 0.072(4) 0.044(3) 0.011(3) -0.001(2) 0.008(3)
C8 0.051(3) 0.072(3) 0.040(2) 0.000(2) 0.020(2) 0.004(2)
C9 0.046(3) 0.090(4) 0.062(3) 0.020(3) 0.025(3) 0.013(3)
C10 0.038(2) 0.071(3) 0.051(3) -0.003(2) 0.015(2) 0.001(2)
C11 0.030(2) 0.064(3) 0.051(3) 0.003(2) 0.0018(19) 0.001(2)
C12 0.038(3) 0.086(4) 0.041(2) 0.006(3) 0.001(2) 0.010(2)
C13 0.043(3) 0.062(3) 0.037(2) 0.010(2) -0.0019(19) 0.002(2)
C14 0.047(3) 0.042(3) 0.038(2) 0.005(2) 0.0020(19) -0.012(2)
C15 0.043(3) 0.086(4) 0.060(3) 0.026(3) 0.002(2) -0.023(3)
Cl1 0.0427(6) 0.0447(7) 0.0614(7) -0.0091(6) -0.0040(5) 0.0032(5)
O1 0.104(3) 0.047(2) 0.067(2) -0.0028(19) 0.004(2) 0.014(2)
O2 0.128(4) 0.069(3) 0.105(3) -0.048(3) -0.008(3) 0.003(3)
O3 0.094(4) 0.108(4) 0.137(4) 0.014(3) 0.051(3) -0.006(3)
O4 0.094(3) 0.070(3) 0.137(4) -0.018(3) -0.066(3) 0.025(2)
Cl2 0.0312(5) 0.0408(6) 0.0477(6) 0.0069(5) 0.0118(4) -0.0023(4)
O5 0.073(2) 0.067(2) 0.062(2) 0.0055(19) 0.037(2) 0.0077(19)
O6 0.0428(18) 0.0512(19) 0.075(2) 0.0201(18) 0.0202(17) -0.0024(15)
O7 0.0281(16) 0.064(2) 0.097(3) 0.017(2) 0.0060(17) -0.0005(15)
O8 0.060(2) 0.053(2) 0.0460(17) 0.0090(16) 0.0061(15) -0.0174(16)

loop_
_atom_type_symbol
_atom_type_description
_atom_type_scat_dispersion_real
_atom_type_scat_dispersion_imag
_atom_type_scat_source
C C 0.0033 0.0016 'International Tables Vol C Tables 4.2.6.8 and 6.1.1.4'
H H 0.0000 0.0000 'International Tables Vol C Tables 4.2.6.8 and 6.1.1.4'
N N 0.0061 0.0033 'International Tables Vol C Tables 4.2.6.8 and 6.1.1.4'
O O 0.0106 0.0060 'International Tables Vol C Tables 4.2.6.8 and 6.1.1.4'
Cl Cl 0.1484 0.1585 'International Tables Vol C Tables 4.2.6.8 and 6.1.1.4'
Cu Cu 0.3201 1.2651 'International Tables Vol C Tables 4.2.6.8 and 6.1.1.4'

loop_
_geom_angle_atom_site_label_1
_geom_angle_atom_site_label_2
_geom_angle_atom_site_label_3
_geom_angle
_geom_angle_site_symmetry_1
_geom_angle_site_symmetry_3
_geom_angle_publ_flag
N1 Cu1 N3 170.43(15) . . ?
N1 Cu1 N4 80.49(14) . . ?
N3 Cu1 N4 99.55(14) . . ?
N1 Cu1 N2 79.86(14) . . ?
N3 Cu1 N2 99.80(15) . . ?
N4 Cu1 N2 160.35(14) . . ?
C1 N1 C5 124.2(4) . . ?
C1 N1 Cu1 117.5(3) . . ?
C5 N1 Cu1 117.4(3) . . ?
C6 N2 C8 123.7(4) . . ?
C6 N2 Cu1 114.4(3) . . ?
C8 N2 Cu1 121.9(3) . . ?
C10 N3 C11 113.2(3) . . ?
C10 N3 Cu1 114.3(3) . . ?
C11 N3 Cu1 115.0(3) . . ?
C14 N4 C13 122.0(4) . . ?
C14 N4 Cu1 114.7(3) . . ?
C13 N4 Cu1 123.0(3) . . ?
N1 C1 C2 118.6(4) . . ?
N1 C1 C6 112.6(4) . . ?
C2 C1 C6 128.7(4) . . ?
C3 C2 C1 118.7(4) . . ?
C2 C3 C4 120.6(4) . . ?
C5 C4 C3 118.4(4) . . ?
N1 C5 C4 119.4(4) . . ?
N1 C5 C14 112.2(4) . . ?
C4 C5 C14 128.4(4) . . ?
N2 C6 C1 115.3(4) . . ?
N2 C6 C7 126.1(4) . . ?
C1 C6 C7 118.6(4) . . ?
N2 C8 C9 114.4(4) . . ?
C10 C9 C8 117.0(5) . . ?
N3 C10 C9 115.0(4) . . ?
N3 C11 C12 114.5(4) . . ?
C11 C12 C13 119.0(4) . . ?
N4 C13 C12 111.8(4) . . ?
N4 C14 C15 125.7(4) . . ?
N4 C14 C5 114.6(4) . . ?
C15 C14 C5 119.7(4) . . ?
O3 Cl1 O4 112.2(4) . . ?
O3 Cl1 O2 110.5(3) . . ?
O4 Cl1 O2 110.2(3) . . ?
O3 Cl1 O1 106.2(3) . . ?
O4 Cl1 O1 108.5(3) . . ?
O2 Cl1 O1 109.2(3) . . ?
O5 Cl2 O6 110.8(2) . . ?
O5 Cl2 O7 109.3(2) . . ?
O6 Cl2 O7 109.7(2) . . ?
O5 Cl2 O8 109.2(2) . . ?
O6 Cl2 O8 108.9(2) . . ?
O7 Cl2 O8 108.8(2) . . ?

loop_
_geom_bond_atom_site_label_1
_geom_bond_atom_site_label_2
_geom_bond_distance
_geom_bond_site_symmetry_2
_geom_bond_publ_flag
Cu1 N1 1.916(3) . ?
Cu1 N3 1.956(3) . ?
Cu1 N4 2.021(3) . ?
Cu1 N2 2.027(3) . ?
N1 C1 1.321(5) . ?
N1 C5 1.341(5) . ?
N2 C6 1.268(5) . ?
N2 C8 1.461(5) . ?
N3 C10 1.457(5) . ?
N3 C11 1.461(6) . ?
N4 C14 1.287(5) . ?
N4 C13 1.466(5) . ?
C1 C2 1.394(6) . ?
C1 C6 1.480(6) . ?
C2 C3 1.385(7) . ?
C3 C4 1.386(7) . ?
C4 C5 1.376(6) . ?
C5 C14 1.495(6) . ?
C6 C7 1.499(6) . ?
C8 C9 1.517(7) . ?
C9 C10 1.491(7) . ?
C11 C12 1.498(6) . ?
C12 C13 1.508(6) . ?
C14 C15 1.494(6) . ?
Cl1 O3 1.385(5) . ?
Cl1 O4 1.388(4) . ?
Cl1 O2 1.392(4) . ?
Cl1 O1 1.445(4) . ?
Cl2 O5 1.425(3) . ?
Cl2 O6 1.426(3) . ?
Cl2 O7 1.429(3) . ?
Cl2 O8 1.439(3) . ?

loop_
_geom_torsion_atom_site_label_1
_geom_torsion_atom_site_label_2
_geom_torsion_atom_site_label_3
_geom_torsion_atom_site_label_4
_geom_torsion
_geom_torsion_site_symmetry_1
_geom_torsion_site_symmetry_2
_geom_torsion_site_symmetry_3
_geom_torsion_site_symmetry_4
_geom_torsion_publ_flag
N3 Cu1 N1 C1 83.6(9) . . . . ?
N4 Cu1 N1 C1 174.6(3) . . . . ?
N2 Cu1 N1 C1 -5.2(3) . . . . ?
N3 Cu1 N1 C5 -86.1(9) . . . . ?
N4 Cu1 N1 C5 4.9(3) . . . . ?
N2 Cu1 N1 C5 -175.0(3) . . . . ?
N1 Cu1 N2 C6 3.5(3) . . . . ?
N3 Cu1 N2 C6 -166.8(3) . . . . ?
N4 Cu1 N2 C6 3.1(6) . . . . ?
N1 Cu1 N2 C8 -176.3(4) . . . . ?
N3 Cu1 N2 C8 13.4(4) . . . . ?
N4 Cu1 N2 C8 -176.7(4) . . . . ?
N1 Cu1 N3 C10 -112.3(8) . . . . ?
N4 Cu1 N3 C10 158.3(3) . . . . ?
N2 Cu1 N3 C10 -25.2(3) . . . . ?
N1 Cu1 N3 C11 114.2(9) . . . . ?
N4 Cu1 N3 C11 24.8(3) . . . . ?
N2 Cu1 N3 C11 -158.6(3) . . . . ?
N1 Cu1 N4 C14 0.1(3) . . . . ?
N3 Cu1 N4 C14 170.4(3) . . . . ?
N2 Cu1 N4 C14 0.5(6) . . . . ?
N1 Cu1 N4 C13 174.0(4) . . . . ?
N3 Cu1 N4 C13 -15.7(4) . . . . ?
N2 Cu1 N4 C13 174.4(4) . . . . ?
C5 N1 C1 C2 -3.1(6) . . . . ?
Cu1 N1 C1 C2 -172.0(3) . . . . ?
C5 N1 C1 C6 174.8(4) . . . . ?
Cu1 N1 C1 C6 5.9(4) . . . . ?
N1 C1 C2 C3 1.6(7) . . . . ?
C6 C1 C2 C3 -175.9(4) . . . . ?
C1 C2 C3 C4 0.7(8) . . . . ?
C2 C3 C4 C5 -1.7(8) . . . . ?
C1 N1 C5 C4 2.1(6) . . . . ?
Cu1 N1 C5 C4 171.1(3) . . . . ?
C1 N1 C5 C14 -177.3(4) . . . . ?
Cu1 N1 C5 C14 -8.4(5) . . . . ?
C3 C4 C5 N1 0.3(7) . . . . ?
C3 C4 C5 C14 179.7(5) . . . . ?
C8 N2 C6 C1 178.4(4) . . . . ?
Cu1 N2 C6 C1 -1.4(5) . . . . ?
C8 N2 C6 C7 -3.2(7) . . . . ?
Cu1 N2 C6 C7 176.9(4) . . . . ?
N1 C1 C6 N2 -2.7(5) . . . . ?
C2 C1 C6 N2 174.9(4) . . . . ?
N1 C1 C6 C7 178.8(4) . . . . ?
C2 C1 C6 C7 -3.6(7) . . . . ?
C6 N2 C8 C9 152.9(5) . . . . ?
Cu1 N2 C8 C9 -27.3(6) . . . . ?
N2 C8 C9 C10 55.8(6) . . . . ?
C11 N3 C10 C9 -170.7(4) . . . . ?
Cu1 N3 C10 C9 55.0(5) . . . . ?
C8 C9 C10 N3 -74.1(6) . . . . ?
C10 N3 C11 C12 174.0(4) . . . . ?
Cu1 N3 C11 C12 -52.0(5) . . . . ?
N3 C11 C12 C13 73.5(6) . . . . ?
C14 N4 C13 C12 -156.5(4) . . . . ?
Cu1 N4 C13 C12 30.1(5) . . . . ?
C11 C12 C13 N4 -58.0(6) . . . . ?
C13 N4 C14 C15 -0.4(7) . . . . ?
Cu1 N4 C14 C15 173.5(4) . . . . ?
C13 N4 C14 C5 -178.4(4) . . . . ?
Cu1 N4 C14 C5 -4.5(5) . . . . ?
N1 C5 C14 N4 8.3(5) . . . . ?
C4 C5 C14 N4 -171.1(4) . . . . ?
N1 C5 C14 C15 -169.8(4) . . . . ?
C4 C5 C14 C15 10.8(7) . . . . ?
